data_4514452
loop_
_publ_author_name
'Lee, Byeongchan'
'Chen, Ying-Pin'
'Park, Jinkyu'
'Park, Jinhee'

_publ_section_title
;
 Visualization of Iodine Chemisorption Facilitated by Aryl C-H Bond
 Activation.
;
_journal_issue 29
_journal_name_full 'ACS applied materials &amp; interfaces'
_journal_page_first 25817
_journal_page_last 25823
_journal_paper_doi 10.1021/acsami.9b04768
_journal_volume 11
_journal_year 2019
_chemical_formula_sum 'C24 H6 Co6 I1.35 O18'
_chemical_formula_weight 1106.76
_space_group_crystal_system trigonal
_space_group_IT_number 148
_space_group_name_Hall '-R 3'
_space_group_name_H-M_alt 'R -3 :H'
_symmetry_space_group_name_Hall '-R 3'
_symmetry_space_group_name_H-M 'R -3 :H'
_atom_sites_solution_hydrogens geom
_audit_creation_method SHELXL-2014/7
_cell_angle_alpha 90
_cell_angle_beta 90
_cell_angle_gamma 120
_cell_formula_units_Z 3
_cell_length_a 26.037(4)
_cell_length_b 26.037(4)
_cell_length_c 6.6990(13)
_cell_measurement_reflns_used 58508
_cell_measurement_temperature 100(2)
_cell_measurement_theta_max 33.749
_cell_measurement_theta_min 0.401
_cell_volume 3933.0(11)
_computing_cell_refinement 'HKL3000sm (Otwinowski & Minor, 1997)'
_computing_data_collection 'PAL BL2D-SMDC Program (Shin et. al, 2016)'
_computing_data_reduction 'HKL3000sm (Otwinowski & Minor, 1997)'
_computing_structure_refinement 'SHELXL-2014/7 (Sheldrick, 2014)'
_diffrn_ambient_temperature 100(2)
_diffrn_measured_fraction_theta_full 0.953
_diffrn_measured_fraction_theta_max 0.805
_diffrn_measurement_device_type 'Rayonix MX225HS CCD area detector'
_diffrn_measurement_method 'omega scan'
_diffrn_radiation_type synchrotron
_diffrn_radiation_wavelength 0.700
_diffrn_reflns_av_R_equivalents 0.0226
_diffrn_reflns_av_unetI/netI 0.0304
_diffrn_reflns_Laue_measured_fraction_full 0.953
_diffrn_reflns_Laue_measured_fraction_max 0.805
_diffrn_reflns_limit_h_max 37
_diffrn_reflns_limit_h_min -37
_diffrn_reflns_limit_k_max 31
_diffrn_reflns_limit_k_min -31
_diffrn_reflns_limit_l_max 8
_diffrn_reflns_limit_l_min -8
_diffrn_reflns_number 5547
_diffrn_reflns_point_group_measured_fraction_full 0.953
_diffrn_reflns_point_group_measured_fraction_max 0.805
_diffrn_reflns_theta_full 24.835
_diffrn_reflns_theta_max 33.676
_diffrn_reflns_theta_min 3.082
_diffrn_source 'PLSII 2D bending magnet'
_exptl_absorpt_coefficient_mu 2.695
_exptl_absorpt_correction_T_max 1.000
_exptl_absorpt_correction_T_min 0.660
_exptl_absorpt_correction_type empirical
_exptl_absorpt_process_details 'HKL3000sm Scalepack(Otwinowski et.al,2003)'
_exptl_crystal_colour 'dark red'
_exptl_crystal_density_diffrn 1.402
_exptl_crystal_description Needle
_exptl_crystal_F_000 1582
_exptl_crystal_size_max 0.236
_exptl_crystal_size_mid 0.040
_exptl_crystal_size_min 0.039
_refine_diff_density_max 3.920
_refine_diff_density_min -1.336
_refine_diff_density_rms 0.247
_refine_ls_extinction_method none
_refine_ls_goodness_of_fit_ref 1.044
_refine_ls_hydrogen_treatment constr
_refine_ls_matrix_type full
_refine_ls_number_parameters 93
_refine_ls_number_reflns 2914
_refine_ls_number_restraints 0
_refine_ls_restrained_S_all 1.044
_refine_ls_R_factor_all 0.0769
_refine_ls_R_factor_gt 0.0750
_refine_ls_shift/su_max 0.000
_refine_ls_shift/su_mean 0.000
_refine_ls_structure_factor_coef Fsqd
_refine_ls_weighting_details 'w=1/[\s^2^(Fo^2^)+(0.0500P)^2^+100.0000P] where P=(Fo^2^+2Fc^2^)/3'
_refine_ls_weighting_scheme calc
_refine_ls_wR_factor_gt 0.1927
_refine_ls_wR_factor_ref 0.1937
_reflns_Friedel_coverage 0.000
_reflns_number_gt 2761
_reflns_number_total 2914
_reflns_threshold_expression 'I > 2\s(I)'
_cod_data_source_file am9b04768_si_005.cif
_cod_data_source_block b2
_cod_original_cell_volume 3933.0(14)
_cod_database_code 4514452
_shelx_shelxl_version_number 2014/7
_shelx_space_group_comment
;
The symmetry employed for this shelxl refinement is uniquely defined
by the following loop, which should always be used as a source of
symmetry information in preference to the above space-group names.
They are only intended as comments.
;
_shelx_estimated_absorpt_t_min 0.569
_shelx_estimated_absorpt_t_max 0.902

loop_
_space_group_symop_operation_xyz
'x, y, z'
'-y, x-y, z'
'-x+y, -x, z'
'x+2/3, y+1/3, z+1/3'
'-y+2/3, x-y+1/3, z+1/3'
'-x+y+2/3, -x+1/3, z+1/3'
'x+1/3, y+2/3, z+2/3'
'-y+1/3, x-y+2/3, z+2/3'
'-x+y+1/3, -x+2/3, z+2/3'
'-x, -y, -z'
'y, -x+y, -z'
'x-y, x, -z'
'-x+2/3, -y+1/3, -z+1/3'
'y+2/3, -x+y+1/3, -z+1/3'
'x-y+2/3, x+1/3, -z+1/3'
'-x+1/3, -y+2/3, -z+2/3'
'y+1/3, -x+y+2/3, -z+2/3'
'x-y+1/3, x+2/3, -z+2/3'

loop_
_atom_site_label
_atom_site_type_symbol
_atom_site_fract_x
_atom_site_fract_y
_atom_site_fract_z
_atom_site_U_iso_or_equiv
_atom_site_adp_type
_atom_site_occupancy
_atom_site_site_symmetry_order
_atom_site_calc_flag
_atom_site_refinement_flags_posn
_atom_site_refinement_flags_adp
_atom_site_refinement_flags_occupancy
Co1 Co 0.96404(3) 0.61444(3) 0.65328(10) 0.01236(17) Uani 1 1 d . . .
I1A I 0.88736(18) 0.54430(19) 0.7943(7) 0.0487(12) Uani 0.137(2) 1 d . . P
I1B I 0.8535(3) 0.5511(3) 1.1904(10) 0.076(2) Uani 0.137(2) 1 d . . P
O1 O 0.69563(14) 0.65776(15) 0.4717(5) 0.0151(6) Uani 1 1 d . . .
O3 O 0.91601(14) 0.64269(15) 0.4963(5) 0.0139(6) Uani 1 1 d . . .
O2 O 0.73601(16) 0.63005(17) 0.2350(5) 0.0180(6) Uani 1 1 d . . .
C1 C 0.73636(19) 0.6490(2) 0.4090(7) 0.0137(7) Uani 1 1 d . . .
C2 C 0.7858(2) 0.6600(2) 0.5465(7) 0.0146(7) Uani 1 1 d . . .
C3 C 0.8297(2) 0.6499(2) 0.4705(7) 0.0156(8) Uani 1 1 d . . .
H3A H 0.8272 0.6387 0.3344 0.019 Uiso 1 1 calc R U .
C4 C 0.87756(19) 0.6555(2) 0.5845(7) 0.0146(7) Uani 1 1 d . . .

loop_
_atom_site_aniso_label
_atom_site_aniso_U_11
_atom_site_aniso_U_22
_atom_site_aniso_U_33
_atom_site_aniso_U_23
_atom_site_aniso_U_13
_atom_site_aniso_U_12
Co1 0.0147(3) 0.0131(3) 0.0100(3) -0.00019(19) 0.00051(19) 0.0075(2)
I1A 0.044(2) 0.046(2) 0.045(2) 0.0050(16) 0.0039(15) 0.0143(16)
I1B 0.065(3) 0.080(4) 0.072(4) -0.021(3) -0.003(3) 0.027(3)
O1 0.0145(14) 0.0193(15) 0.0138(17) -0.0037(11) -0.0024(10) 0.0103(12)
O3 0.0139(14) 0.0198(15) 0.0113(16) -0.0009(10) 0.0007(10) 0.0107(12)
O2 0.0191(15) 0.0293(18) 0.0101(17) -0.0038(12) -0.0031(11) 0.0153(14)
C1 0.0140(17) 0.0168(18) 0.012(2) -0.0005(13) -0.0008(13) 0.0088(15)
C2 0.0139(17) 0.020(2) 0.011(2) -0.0006(14) -0.0009(13) 0.0091(15)
C3 0.0151(18) 0.022(2) 0.011(2) -0.0023(14) -0.0012(13) 0.0099(16)
C4 0.0136(17) 0.0197(19) 0.012(2) 0.0004(14) 0.0005(13) 0.0094(15)

loop_
_atom_type_symbol
_atom_type_description
_atom_type_scat_dispersion_real
_atom_type_scat_dispersion_imag
_atom_type_scat_source
C C 0.0033 0.0016 'International Tables Vol C Tables 4.2.6.8 and 6.1.1.4'
H H 0.0000 0.0000 'International Tables Vol C Tables 4.2.6.8 and 6.1.1.4'
O O 0.0106 0.0060 'International Tables Vol C Tables 4.2.6.8 and 6.1.1.4'
Co Co 0.3494 0.9721 'International Tables Vol C Tables 4.2.6.8 and 6.1.1.4'
I I -0.4742 1.8119 'International Tables Vol C Tables 4.2.6.8 and 6.1.1.4'

loop_
_geom_angle_atom_site_label_1
_geom_angle_atom_site_label_2
_geom_angle_atom_site_label_3
_geom_angle
_geom_angle_site_symmetry_1
_geom_angle_site_symmetry_3
O3 Co1 O2 94.37(14) . 17
O3 Co1 O3 166.45(12) . 5_655
O2 Co1 O3 95.62(14) 17 5_655
O3 Co1 O1 84.46(13) . 13_666
O2 Co1 O1 174.39(15) 17 13_666
O3 Co1 O1 84.71(13) 5_655 13_666
O3 Co1 I1A 93.26(16) . .
O2 Co1 I1A 92.98(16) 17 .
O3 Co1 I1A 95.34(15) 5_655 .
O1 Co1 I1A 92.56(16) 13_666 .
O3 Co1 O1 81.66(13) . 12_656
O2 Co1 O1 94.95(14) 17 12_656
O3 Co1 O1 88.37(13) 5_655 12_656
O1 Co1 O1 79.46(4) 13_666 12_656
I1A Co1 O1 170.88(16) . 12_656
Co1 I1A I1B 123.3(2) . .
C1 O1 Co1 127.5(3) . 13_666
C1 O1 Co1 135.9(3) . 11_566
Co1 O1 Co1 92.03(13) 13_666 11_566
C4 O3 Co1 122.3(3) . .
C4 O3 Co1 122.0(3) . 9_664
Co1 O3 Co1 97.08(13) . 9_664
C1 O2 Co1 122.9(3) . 18_545
O1 C1 O2 122.3(4) . .
O1 C1 C2 118.8(4) . .
O2 C1 C2 118.9(4) . .
C3 C2 C4 119.3(4) . 13_666
C3 C2 C1 116.7(4) . .
C4 C2 C1 124.0(4) 13_666 .
C4 C3 C2 123.4(4) . .
C4 C3 H3A 118.3 . .
C2 C3 H3A 118.3 . .
O3 C4 C3 117.9(4) . .
O3 C4 C2 124.8(4) . 13_666
C3 C4 C2 117.3(4) . 13_666

loop_
_geom_bond_atom_site_label_1
_geom_bond_atom_site_label_2
_geom_bond_distance
_geom_bond_site_symmetry_2
Co1 O3 2.032(3) .
Co1 O2 2.034(4) 17
Co1 O3 2.047(3) 5_655
Co1 O1 2.056(3) 13_666
Co1 I1A 2.137(4) .
Co1 O1 2.191(3) 12_656
I1A I1B 2.829(8) .
O1 C1 1.264(5) .
O1 Co1 2.056(3) 13_666
O1 Co1 2.191(3) 11_566
O3 C4 1.341(5) .
O3 Co1 2.047(3) 9_664
O2 C1 1.263(6) .
O2 Co1 2.034(4) 18_545
C1 C2 1.489(6) .
C2 C3 1.392(6) .
C2 C4 1.421(6) 13_666
C3 C4 1.405(6) .
C3 H3A 0.9500 .
C4 C2 1.421(6) 13_666

loop_
_geom_torsion_atom_site_label_1
_geom_torsion_atom_site_label_2
_geom_torsion_atom_site_label_3
_geom_torsion_atom_site_label_4
_geom_torsion
_geom_torsion_site_symmetry_1
_geom_torsion_site_symmetry_4
Co1 O1 C1 O2 -150.5(4) 13_666 .
Co1 O1 C1 O2 -1.7(7) 11_566 .
Co1 O1 C1 C2 30.9(6) 13_666 .
Co1 O1 C1 C2 179.6(3) 11_566 .
Co1 O2 C1 O1 15.6(7) 18_545 .
Co1 O2 C1 C2 -165.8(3) 18_545 .
O1 C1 C2 C3 -179.7(4) . .
O2 C1 C2 C3 1.6(7) . .
O1 C1 C2 C4 2.6(7) . 13_666
O2 C1 C2 C4 -176.1(5) . 13_666
C4 C2 C3 C4 1.0(8) 13_666 .
C1 C2 C3 C4 -176.8(4) . .
Co1 O3 C4 C3 -153.3(3) . .
Co1 O3 C4 C3 82.2(5) 9_664 .
Co1 O3 C4 C2 25.3(6) . 13_666
Co1 O3 C4 C2 -99.2(5) 9_664 13_666
C2 C3 C4 O3 177.8(4) . .
C2 C3 C4 C2 -1.0(8) . 13_666
